data_2010924
loop_
_publ_author_name
'Hensen, Karl'
'Mayr-Stein, Ralf'
'R\"uhl, Stephan'
'Bolte, Michael'

_publ_section_title
;
 <i>trans</i>-Dichlorotetrakis(4-methylpyridine)silicon bis(triiodide)
 chloroform solvate
;
_journal_issue 5
_journal_name_full 'Acta Crystallographica Section C'
_journal_page_first 614
_journal_page_last 615
_journal_paper_doi 10.1107/S0108270100002791
_journal_volume 56
_journal_year 2000
_chemical_formula_moiety 'C24 H28 Cl2 N4 Si 2+, 2I3 -,C H Cl3'
_chemical_formula_sum 'C25 H29 Cl5 I6 N4 Si'
_chemical_formula_weight 1352.26
_chemical_name_systematic
;
 ?
;
_space_group_IT_number 87
_symmetry_cell_setting tetragonal
_symmetry_space_group_name_Hall '-I 4'
_symmetry_space_group_name_H-M 'I 4/m'
_audit_creation_method SHELXL-97
_cell_angle_alpha 90.00
_cell_angle_beta 90.00
_cell_angle_gamma 90.00
_cell_formula_units_Z 4
_cell_length_a 16.241(2)
_cell_length_b 16.241(2)
_cell_length_c 15.210(3)
_cell_measurement_reflns_used 8014
_cell_measurement_temperature 173(2)
_cell_measurement_theta_max 25
_cell_measurement_theta_min 0
_cell_volume 4011.9(11)
_computing_cell_refinement SMART
_computing_data_collection 'SMART (Siemens, 1995)'
_computing_data_reduction 'SAINT (Siemens, 1995)'
_computing_molecular_graphics 'XP in SHELXTL-Plus (Sheldrick, 1991)'
_computing_structure_refinement 'SHELXL97 (Sheldrick, 1997)'
_computing_structure_solution 'SHELXS97 (Sheldrick, 1997)'
_diffrn_ambient_temperature 173(2)
_diffrn_measured_fraction_theta_full 1.000
_diffrn_measured_fraction_theta_max 1.000
_diffrn_measurement_device_type 'Siemens CCD three-circle diffractometer'
_diffrn_measurement_method \w
_diffrn_radiation_monochromator graphite
_diffrn_radiation_source 'fine-focus sealed tube'
_diffrn_radiation_type MoK\a
_diffrn_radiation_wavelength .71073
_diffrn_reflns_av_R_equivalents .0482
_diffrn_reflns_av_sigmaI/netI .0148
_diffrn_reflns_limit_h_max 21
_diffrn_reflns_limit_h_min -21
_diffrn_reflns_limit_k_max 21
_diffrn_reflns_limit_k_min -21
_diffrn_reflns_limit_l_max 19
_diffrn_reflns_limit_l_min -19
_diffrn_reflns_number 47624
_diffrn_reflns_theta_full 27.48
_diffrn_reflns_theta_max 27.48
_diffrn_reflns_theta_min 1.77
_diffrn_standards_decay_% 0
_diffrn_standards_interval_time 1200
_diffrn_standards_number 398
_exptl_absorpt_coefficient_mu 5.032
_exptl_absorpt_correction_T_max .284
_exptl_absorpt_correction_T_min .244
_exptl_absorpt_correction_type empirical
_exptl_absorpt_process_details '(SADABS; Sheldrick, 1996)'
_exptl_crystal_colour 'dark red'
_exptl_crystal_density_diffrn 2.239
_exptl_crystal_density_method 'not measured'
_exptl_crystal_description block
_exptl_crystal_F_000 2496
_exptl_crystal_size_max .30
_exptl_crystal_size_mid .25
_exptl_crystal_size_min .25
_refine_diff_density_max '3.213 (0.87 \%A from I1)'
_refine_diff_density_min -3.358
_refine_ls_extinction_method none
_refine_ls_goodness_of_fit_ref 1.047
_refine_ls_hydrogen_treatment mixed
_refine_ls_matrix_type full
_refine_ls_number_parameters 113
_refine_ls_number_reflns 2392
_refine_ls_number_restraints 0
_refine_ls_restrained_S_all 1.047
_refine_ls_R_factor_all .0549
_refine_ls_R_factor_gt .0412
_refine_ls_shift/su_max <0.001
_refine_ls_shift/su_mean .000
_refine_ls_structure_factor_coef Fsqd
_refine_ls_weighting_details 'calc w = 1/[\s^2^(Fo^2^)+(0.0306P)^2^+56.0581P] where P=(Fo^2^+2Fc^2^)/3'
_refine_ls_weighting_scheme calc
_refine_ls_wR_factor_ref .0962
_reflns_number_gt 1957
_reflns_number_total 2392
_reflns_threshold_expression I>2\s(I)
_cod_data_source_file ln1099.cif
_cod_data_source_block I
_cod_depositor_comments
;
The following automatic conversions were performed:
'_symmetry_cell_setting' value 'Tetragonal' changed to 'tetragonal'
according to '/home/saulius/struct/CIF-dictionaries/cif_core.dic'
dictionary named 'cif_core.dic' version 2.4.1 from 2010-06-29.

Automatic conversion script
Id: cif_fix_enum 1527 2010-12-29 10:47:43Z saulius 

The following automatic conversions were performed:

'_symmetry_cell_setting' value 'Tetragonal' changed to 'tetragonal'
according to /home/saulius/struct/CIF-dictionaries/cif_core.dic
dictionary named 'cif_core.dic' version 2.4.1 from
2010-06-29.

'_exptl_absorpt_correction_type' value 'Empirical'
changed to 'empirical' according to
/home/saulius/struct/CIF-dictionaries/cif_core.dic dictionary named
'cif_core.dic' version 2.4.1 from 2010-06-29.

Automatic conversion script
Id: cif_fix_values 1715 2011-07-08 13:25:40Z adriana 
;
_cod_original_cell_volume 4011.8(11)
_cod_original_sg_symbol_H-M I4/m
_cod_database_code 2010924
_cod_database_fobs_code 2010924

loop_
_symmetry_equiv_pos_as_xyz
'x, y, z'
'-x, -y, z'
'-y, x, z'
'y, -x, z'
'x+1/2, y+1/2, z+1/2'
'-x+1/2, -y+1/2, z+1/2'
'-y+1/2, x+1/2, z+1/2'
'y+1/2, -x+1/2, z+1/2'
'-x, -y, -z'
'x, y, -z'
'y, -x, -z'
'-y, x, -z'
'-x+1/2, -y+1/2, -z+1/2'
'x+1/2, y+1/2, -z+1/2'
'y+1/2, -x+1/2, -z+1/2'
'-y+1/2, x+1/2, -z+1/2'

loop_
_atom_site_label
_atom_site_fract_x
_atom_site_fract_y
_atom_site_fract_z
_atom_site_U_iso_or_equiv
_atom_site_adp_type
_atom_site_calc_flag
_atom_site_refinement_flags
_atom_site_occupancy
_atom_site_disorder_assembly
_atom_site_disorder_group
_atom_site_type_symbol
I1 .14429(4) .18595(6) .0000 .0680(2) Uani d S 1 . . I
I2 .32278(4) .21330(3) .0000 .03722(15) Uani d S 1 . . I
I3 .49661(4) .25259(4) .0000 .0574(2) Uani d S 1 . . I
Si1 .5000 .5000 .25243(16) .0234(5) Uani d S 1 . . Si
Cl1 .5000 .5000 .39316(14) .0269(5) Uani d S 1 . . Cl
Cl2 .5000 .5000 .11163(15) .0313(5) Uani d S 1 . . Cl
N1 .3882(2) .4535(2) .2526(3) .0252(8) Uani d . 1 . . N
C2 .3300(3) .4824(3) .3092(3) .0281(10) Uani d . 1 . . C
H2 .3448 .5243 .3498 .034 Uiso calc R 1 . . H
C3 .2504(3) .4531(3) .3096(3) .0293(10) Uani d . 1 . . C
H3 .2114 .4755 .3495 .035 Uiso calc R 1 . . H
C4 .2265(3) .3909(3) .2517(3) .0307(10) Uani d . 1 . . C
C41 .1396(3) .3593(4) .2482(4) .0408(13) Uani d . 1 . . C
H41A .1211 .3454 .3077 .061 Uiso calc R 1 . . H
H41B .1374 .3100 .2111 .061 Uiso calc R 1 . . H
H41C .1036 .4018 .2235 .061 Uiso calc R 1 . . H
C5 .2869(3) .3610(3) .1958(4) .0327(11) Uani d . 1 . . C
H5 .2739 .3178 .1560 .039 Uiso calc R 1 . . H
C6 .3655(3) .3930(3) .1969(3) .0301(11) Uani d . 1 . . C
H6 .4051 .3718 .1570 .036 Uiso calc R 1 . . H
C1L .0293(14) .4854(14) .5000 .066(6) Uani d SP .50 . . C
H1L .0425 .4278 .5000 .079 Uiso d SPR .50 . . H
Cl11 .1226(3) .5443(3) .5000 .0478(10) Uani d SP .50 . . Cl
Cl12 -.0250(3) .5080(4) .4047(3) .0854(15) Uani d P .50 . . Cl

loop_
_atom_site_aniso_label
_atom_site_aniso_U_11
_atom_site_aniso_U_22
_atom_site_aniso_U_33
_atom_site_aniso_U_12
_atom_site_aniso_U_13
_atom_site_aniso_U_23
I1 .0444(4) .1221(7) .0376(3) -.0101(4) .000 .000
I2 .0508(3) .0391(3) .0217(2) .0024(2) .000 .000
I3 .0513(4) .0572(4) .0635(4) -.0111(3) .000 .000
Si1 .0260(8) .0260(8) .0184(12) .000 .000 .000
Cl1 .0316(7) .0316(7) .0175(10) .000 .000 .000
Cl2 .0380(8) .0380(8) .0180(10) .000 .000 .000
N1 .027(2) .026(2) .0229(19) .0008(16) -.0015(16) -.0035(16)
C2 .031(2) .028(2) .025(2) -.0011(19) .0006(19) -.0052(19)
C3 .029(2) .030(3) .029(2) .005(2) .004(2) -.003(2)
C4 .031(3) .030(3) .032(3) .001(2) -.006(2) .002(2)
C41 .031(3) .044(3) .048(3) -.004(2) -.005(2) .003(3)
C5 .038(3) .028(2) .032(3) -.003(2) -.005(2) -.006(2)
C6 .032(3) .032(3) .026(2) .002(2) .000(2) -.009(2)
C1L .077(16) .052(13) .067(14) .016(11) .000 .000
Cl11 .042(2) .061(3) .041(2) .0071(19) .000 .000
Cl12 .076(3) .102(4) .078(3) -.004(3) -.035(2) -.006(3)

loop_
_atom_type_symbol
_atom_type_description
_atom_type_scat_dispersion_real
_atom_type_scat_dispersion_imag
_atom_type_scat_source
C C .0033 .0016 'International Tables Vol C Tables 4.2.6.8 and 6.1.1.4'
H H .0000 .0000 'International Tables Vol C Tables 4.2.6.8 and 6.1.1.4'
N N .0061 .0033 'International Tables Vol C Tables 4.2.6.8 and 6.1.1.4'
Si Si .0817 .0704 'International Tables Vol C Tables 4.2.6.8 and 6.1.1.4'
Cl Cl .1484 .1585 'International Tables Vol C Tables 4.2.6.8 and 6.1.1.4'
I I -.4742 1.8119 'International Tables Vol C Tables 4.2.6.8 and 6.1.1.4'

loop_
_geom_angle_atom_site_label_1
_geom_angle_atom_site_label_2
_geom_angle_atom_site_label_3
_geom_angle_site_symmetry_1
_geom_angle_site_symmetry_3
_geom_angle
_geom_angle_publ_flag
I3 I2 I1 . . 175.98(3) y
N1 Si1 N1 . 3_655 90.0000(10) ?
N1 Si1 N1 . 2_665 179.8(3) ?
N1 Si1 N1 3_655 2_665 90.0010(10) ?
N1 Si1 N1 . 4_565 90.0010(10) ?
N1 Si1 N1 3_655 4_565 179.8(3) ?
N1 Si1 N1 2_665 4_565 89.9980(10) ?
N1 Si1 Cl1 . . 89.92(13) y
N1 Si1 Cl1 3_655 . 89.92(13) ?
N1 Si1 Cl1 2_665 . 89.92(13) ?
N1 Si1 Cl1 4_565 . 89.92(13) ?
N1 Si1 Cl2 . . 90.08(13) y
N1 Si1 Cl2 3_655 . 90.08(13) ?
N1 Si1 Cl2 2_665 . 90.08(13) ?
N1 Si1 Cl2 4_565 . 90.08(13) ?
Cl1 Si1 Cl2 . . 180.0 ?
C6 N1 C2 . . 117.3(4) y
C6 N1 Si1 . . 122.1(3) ?
C2 N1 Si1 . . 120.6(3) ?
N1 C2 C3 . . 122.4(4) ?
N1 C2 H2 . . 118.8 ?
C3 C2 H2 . . 118.8 ?
C2 C3 C4 . . 120.6(5) ?
C2 C3 H3 . . 119.7 ?
C4 C3 H3 . . 119.7 ?
C5 C4 C3 . . 116.3(5) ?
C5 C4 C41 . . 121.6(5) ?
C3 C4 C41 . . 122.1(5) ?
C4 C41 H41A . . 109.5 ?
C4 C41 H41B . . 109.5 ?
H41A C41 H41B . . 109.5 ?
C4 C41 H41C . . 109.5 ?
H41A C41 H41C . . 109.5 ?
H41B C41 H41C . . 109.5 ?
C6 C5 C4 . . 121.1(5) ?
C6 C5 H5 . . 119.5 ?
C4 C5 H5 . . 119.5 ?
N1 C6 C5 . . 122.4(5) ?
N1 C6 H6 . . 118.8 ?
C5 C6 H6 . . 118.8 ?
C1L C1L Cl12 9_566 2_565 85.7(8) ?
C1L C1L Cl12 9_566 9_566 85.7(8) ?
Cl12 C1L Cl12 2_565 9_566 169.9(17) ?
C1L C1L Cl12 9_566 . 56.7(6) ?
Cl12 C1L Cl12 2_565 . 29.3(4) ?
Cl12 C1L Cl12 9_566 . 142.4(14) ?
C1L C1L Cl12 9_566 10_556 56.7(6) ?
Cl12 C1L Cl12 2_565 10_556 142.4(14) ?
Cl12 C1L Cl12 9_566 10_556 29.3(4) ?
Cl12 C1L Cl12 . 10_556 113.3(12) ?
C1L C1L Cl11 9_566 . 121(3) ?
Cl12 C1L Cl11 2_565 . 90.0(11) ?
Cl12 C1L Cl11 9_566 . 90.0(11) ?
Cl12 C1L Cl11 . . 108.4(10) ?
Cl12 C1L Cl11 10_556 . 108.4(10) ?
C1L C1L H1L 9_566 . 129.5 ?
Cl12 C1L H1L 2_565 . 94.8 ?
Cl12 C1L H1L 9_566 . 94.8 ?
Cl12 C1L H1L . . 108.7 ?
Cl12 C1L H1L 10_556 . 108.7 ?
Cl11 C1L H1L . . 109.3 ?
C1L Cl11 Cl12 . 2_565 39.05(15) ?
C1L Cl11 Cl12 . 9_566 39.05(15) ?
Cl12 Cl11 Cl12 2_565 9_566 77.7(3) ?
Cl12 Cl12 C1L 2_565 9_566 93.9(9) ?
Cl12 Cl12 C1L 2_565 . 56.8(6) ?
C1L Cl12 C1L 9_566 . 37.6(14) ?
Cl12 Cl12 Cl11 2_565 9_566 122.8(7) ?
C1L Cl12 Cl11 9_566 9_566 50.9(11) ?
C1L Cl12 Cl11 . 9_566 75.3(8) ?

loop_
_geom_bond_atom_site_label_1
_geom_bond_atom_site_label_2
_geom_bond_site_symmetry_2
_geom_bond_distance
_geom_bond_publ_flag
I1 I2 . 2.9327(10) y
I2 I3 . 2.8944(10) y
Si1 N1 . 1.967(4) y
Si1 N1 3_655 1.967(4) ?
Si1 N1 2_665 1.967(4) ?
Si1 N1 4_565 1.967(4) ?
Si1 Cl1 . 2.140(3) y
Si1 Cl2 . 2.142(3) y
N1 C6 . 1.348(6) ?
N1 C2 . 1.362(6) ?
C2 C3 . 1.378(7) ?
C2 H2 . .9500 ?
C3 C4 . 1.395(7) ?
C3 H3 . .9500 ?
C4 C5 . 1.386(7) ?
C4 C41 . 1.502(7) ?
C41 H41A . .9800 ?
C41 H41B . .9800 ?
C41 H41C . .9800 ?
C5 C6 . 1.379(7) ?
C5 H5 . .9500 ?
C6 H6 . .9500 ?
C1L C1L 9_566 1.06(4) ?
C1L Cl12 2_565 1.455(5) ?
C1L Cl12 9_566 1.455(5) ?
C1L Cl12 . 1.735(12) ?
C1L Cl12 10_556 1.735(12) ?
C1L Cl11 . 1.79(3) ?
C1L H1L . .9600 ?
Cl11 Cl12 2_565 2.309(7) ?
Cl11 Cl12 9_566 2.309(7) ?
Cl12 Cl12 2_565 .852(8) ?
Cl12 C1L 9_566 1.455(5) ?
Cl12 Cl11 9_566 2.309(7) ?

loop_
_geom_torsion_atom_site_label_1
_geom_torsion_atom_site_label_2
_geom_torsion_atom_site_label_3
_geom_torsion_atom_site_label_4
_geom_torsion_site_symmetry_1
_geom_torsion_site_symmetry_4
_geom_torsion
N1 Si1 N1 C6 3_655 . -48.1(5)
N1 Si1 N1 C6 2_665 . -14E1(10)
N1 Si1 N1 C6 4_565 . 132.1(3)
Cl1 Si1 N1 C6 . . -138.0(4)
Cl2 Si1 N1 C6 . . 42.0(4)
N1 Si1 N1 C2 3_655 . 132.8(3)
N1 Si1 N1 C2 2_665 . 4E1(10)
N1 Si1 N1 C2 4_565 . -47.1(4)
Cl1 Si1 N1 C2 . . 42.8(4)
Cl2 Si1 N1 C2 . . -137.2(4)
C6 N1 C2 C3 . . -1.2(7)
Si1 N1 C2 C3 . . 178.0(4)
N1 C2 C3 C4 . . .9(8)
C2 C3 C4 C5 . . .3(7)
C2 C3 C4 C41 . . -178.0(5)
C3 C4 C5 C6 . . -1.3(8)
C41 C4 C5 C6 . . 177.1(5)
C2 N1 C6 C5 . . .2(7)
Si1 N1 C6 C5 . . -179.0(4)
C4 C5 C6 N1 . . 1.1(8)
C1L C1L Cl11 Cl12 9_566 2_565 -84.9(8)
Cl12 C1L Cl11 Cl12 9_566 2_565 -169.9(17)
Cl12 C1L Cl11 Cl12 . 2_565 -23.3(4)
Cl12 C1L Cl11 Cl12 10_556 2_565 -146.6(16)
C1L C1L Cl11 Cl12 9_566 9_566 84.9(8)
Cl12 C1L Cl11 Cl12 2_565 9_566 169.9(17)
Cl12 C1L Cl11 Cl12 . 9_566 146.6(16)
Cl12 C1L Cl11 Cl12 10_556 9_566 23.3(4)
C1L C1L Cl12 Cl12 9_566 2_565 169(3)
Cl12 C1L Cl12 Cl12 9_566 2_565 169(3)
Cl12 C1L Cl12 Cl12 10_556 2_565 174.1(19)
Cl11 C1L Cl12 Cl12 . 2_565 53.7(12)
Cl12 C1L Cl12 C1L 2_565 9_566 -169(3)
Cl12 C1L Cl12 C1L 9_566 9_566 .001(9)
Cl12 C1L Cl12 C1L 10_556 9_566 4.7(16)
Cl11 C1L Cl12 C1L . 9_566 -116(3)
C1L C1L Cl12 Cl11 9_566 9_566 -43(3)
Cl12 C1L Cl12 Cl11 2_565 9_566 147.3(13)
Cl12 C1L Cl12 Cl11 9_566 9_566 -43(3)
Cl12 C1L Cl12 Cl11 10_556 9_566 -38.6(12)
Cl11 C1L Cl12 Cl11 . 9_566 -159.0(10)
